data_4507661
loop_
_publ_author_name
'Jin, Feng'
'Zhang, Ying'
'Wang, Hui-Zhen'
'Zhu, Hui-Zhi'
'Yan, Yan'
'Zhang, Jun'
'Wu, Jie-Ying'
'Tian, Yu-Peng'
'Zhou, Hong-Ping'

_publ_section_title
;
 Diverse Structural Ag(I) Supramolecular Complexes Constructed from
 Multidentate Dicyanoisophorone-Based Ligands: Structures and Enhanced
 Luminescence
;
_journal_issue 5
_journal_name_full 'Crystal Growth &amp; Design'
_journal_page_first 1978
_journal_paper_doi 10.1021/cg400025j
_journal_volume 13
_journal_year 2013
_chemical_formula_sum 'C50 H52 Ag2 N6 O8 S2'
_chemical_formula_weight 1144.84
_chemical_name_systematic
;
 ?
;
_space_group_IT_number 2
_symmetry_cell_setting triclinic
_symmetry_space_group_name_Hall '-P 1'
_symmetry_space_group_name_H-M 'P -1'
_atom_sites_solution_hydrogens geom
_atom_sites_solution_primary direct
_atom_sites_solution_secondary difmap
_audit_creation_method SHELXL-97
_cell_angle_alpha 81.937(5)
_cell_angle_beta 89.035(5)
_cell_angle_gamma 63.450(5)
_cell_formula_units_Z 1
_cell_length_a 9.106(5)
_cell_length_b 9.342(5)
_cell_length_c 16.542(5)
_cell_measurement_reflns_used 2718
_cell_measurement_temperature 273(2)
_cell_measurement_theta_max 24.77
_cell_measurement_theta_min 2.57
_cell_volume 1244.7(10)
_computing_cell_refinement 'Bruker SMART'
_computing_data_collection 'Bruker SMART'
_computing_data_reduction 'Bruker SAINT'
_computing_molecular_graphics 'Bruker SHELXTL'
_computing_publication_material 'Bruker SHELXTL'
_computing_structure_refinement 'SHELXL-97 (Sheldrick, 1997)'
_computing_structure_solution 'SHELXS-97 (Sheldrick, 1990)'
_diffrn_ambient_temperature 273(2)
_diffrn_measured_fraction_theta_full 0.977
_diffrn_measured_fraction_theta_max 0.977
_diffrn_measurement_device_type 'CCD area detector'
_diffrn_measurement_method 'phi and omega scans'
_diffrn_radiation_monochromator graphite
_diffrn_radiation_source 'fine-focus sealed tube'
_diffrn_radiation_type MoK\a
_diffrn_radiation_wavelength 0.71069
_diffrn_reflns_av_R_equivalents 0.0311
_diffrn_reflns_av_sigmaI/netI 0.0403
_diffrn_reflns_limit_h_max 10
_diffrn_reflns_limit_h_min -11
_diffrn_reflns_limit_k_max 11
_diffrn_reflns_limit_k_min -11
_diffrn_reflns_limit_l_max 19
_diffrn_reflns_limit_l_min -20
_diffrn_reflns_number 9059
_diffrn_reflns_theta_full 25.50
_diffrn_reflns_theta_max 25.50
_diffrn_reflns_theta_min 1.24
_exptl_absorpt_coefficient_mu 0.929
_exptl_absorpt_correction_T_max 0.8287
_exptl_absorpt_correction_T_min 0.8009
_exptl_absorpt_correction_type multi-scan
_exptl_absorpt_process_details sadabs
_exptl_crystal_colour yellow
_exptl_crystal_density_diffrn 1.527
_exptl_crystal_density_method 'not measured'
_exptl_crystal_description block
_exptl_crystal_F_000 584
_exptl_crystal_size_max 0.25
_exptl_crystal_size_mid 0.22
_exptl_crystal_size_min 0.21
_refine_diff_density_max 0.863
_refine_diff_density_min -0.678
_refine_diff_density_rms 0.149
_refine_ls_extinction_method none
_refine_ls_goodness_of_fit_ref 1.075
_refine_ls_hydrogen_treatment constr
_refine_ls_matrix_type full
_refine_ls_number_parameters 310
_refine_ls_number_reflns 4516
_refine_ls_number_restraints 0
_refine_ls_restrained_S_all 1.075
_refine_ls_R_factor_all 0.0555
_refine_ls_R_factor_gt 0.0445
_refine_ls_shift/su_max 0.040
_refine_ls_shift/su_mean 0.002
_refine_ls_structure_factor_coef Fsqd
_refine_ls_weighting_details 'calc w=1/[\s^2^(Fo^2^)+(0.1040P)^2^+0.0492P] where P=(Fo^2^+2Fc^2^)/3'
_refine_ls_weighting_scheme calc
_refine_ls_wR_factor_gt 0.1347
_refine_ls_wR_factor_ref 0.1502
_reflns_number_gt 3732
_reflns_number_total 4516
_reflns_threshold_expression >2sigma(I)
_cod_data_source_file cg400025j_si_003.cif
_cod_data_source_block jf
_cod_depositor_comments
;
The following automatic conversions were performed:

'_symmetry_cell_setting' value 'Triclinic' changed to 'triclinic'
according to /home/saulius/struct/CIF-dictionaries/cif_core.dic
dictionary named 'cif_core.dic' version 2.4.2 from 2011-04-26.

Automatic conversion script
Id: cif_fix_values 1891 2012-01-12 08:04:46Z andrius 
;
_cod_original_sg_symbol_H-M 'P-1   '
_cod_database_code 4507661

loop_
_symmetry_equiv_pos_as_xyz
'x, y, z'
'-x, -y, -z'

loop_
_atom_site_label
_atom_site_type_symbol
_atom_site_fract_x
_atom_site_fract_y
_atom_site_fract_z
_atom_site_U_iso_or_equiv
_atom_site_adp_type
_atom_site_occupancy
_atom_site_symmetry_multiplicity
_atom_site_calc_flag
_atom_site_refinement_flags
N2 N 0.2071(4) 0.3786(5) 0.2807(2) 0.0672(10) Uani 1 1 d .
Ag1 Ag 0.83577(4) 0.47629(4) 0.620105(19) 0.06304(18) Uani 1 1 d .
S1 S 0.52533(10) 0.32283(11) 0.67463(6) 0.0481(2) Uani 1 1 d .
O2 O 0.6910(3) 0.3081(4) 0.67869(19) 0.0689(8) Uani 1 1 d .
C5 C 1.0685(4) 0.1395(4) 0.4403(2) 0.0378(7) Uani 1 1 d .
N1 N 1.0141(3) 0.3059(3) 0.54701(17) 0.0453(7) Uani 1 1 d .
C9 C 0.6337(4) 0.1490(4) 0.2677(2) 0.0421(7) Uani 1 1 d .
H9 H 0.5638 0.2289 0.2970 0.051 Uiso 1 1 calc R
O3 O 0.5221(4) 0.1700(4) 0.67079(19) 0.0738(9) Uani 1 1 d .
C19 C 0.4369(4) 0.3836(4) 0.7674(2) 0.0411(7) Uani 1 1 d .
C16 C 0.3951(4) 0.1600(4) 0.1970(2) 0.0416(7) Uani 1 1 d .
C10 C 0.9169(4) -0.0338(4) 0.2332(2) 0.0432(8) Uani 1 1 d .
H10A H 0.9595 -0.1396 0.2663 0.052 Uiso 1 1 calc R
H10B H 1.0087 -0.0093 0.2217 0.052 Uiso 1 1 calc R
C14 C 0.6766(4) -0.0430(4) 0.1677(2) 0.0436(8) Uani 1 1 d .
H14A H 0.6249 -0.0374 0.1158 0.052 Uiso 1 1 calc R
H14B H 0.6956 -0.1445 0.2009 0.052 Uiso 1 1 calc R
C11 C 0.8428(4) -0.0406(4) 0.1525(2) 0.0397(7) Uani 1 1 d .
C15 C 0.5622(4) 0.0949(4) 0.2099(2) 0.0388(7) Uani 1 1 d .
O1 O 0.4203(3) 0.4499(4) 0.60973(16) 0.0673(8) Uani 1 1 d .
C7 C 0.8553(4) 0.1444(4) 0.3463(2) 0.0429(8) Uani 1 1 d .
H7 H 0.7767 0.2260 0.3718 0.052 Uiso 1 1 calc R
C21 C 0.2679(4) 0.4721(4) 0.7708(2) 0.0472(8) Uani 1 1 d .
H21 H 0.2006 0.5063 0.7234 0.057 Uiso 1 1 calc R
C8 C 0.7964(4) 0.0904(4) 0.28187(19) 0.0389(7) Uani 1 1 d .
C1 C 0.9646(4) 0.2591(4) 0.4837(2) 0.0430(8) Uani 1 1 d .
H1 H 0.8532 0.3106 0.4680 0.052 Uiso 1 1 calc R
C17 C 0.3163(4) 0.1099(4) 0.1409(2) 0.0503(9) Uani 1 1 d .
C6 C 1.0122(4) 0.0883(4) 0.37283(19) 0.0399(7) Uani 1 1 d .
H6 H 1.0919 0.0101 0.3459 0.048 Uiso 1 1 calc R
C12 C 0.9579(5) -0.1935(5) 0.1187(3) 0.0553(9) Uani 1 1 d .
H12A H 1.0612 -0.1918 0.1084 0.083 Uiso 1 1 calc R
H12B H 0.9097 -0.1987 0.0687 0.083 Uiso 1 1 calc R
H12C H 0.9754 -0.2866 0.1579 0.083 Uiso 1 1 calc R
C2 C 1.1750(4) 0.2295(5) 0.5697(2) 0.0469(8) Uani 1 1 d .
H2 H 1.2120 0.2609 0.6129 0.056 Uiso 1 1 calc R
C18 C 0.2879(4) 0.2808(4) 0.2435(2) 0.0460(8) Uani 1 1 d .
C20 C 0.5340(5) 0.3351(5) 0.8389(3) 0.0627(11) Uani 1 1 d .
H20 H 0.6475 0.2772 0.8375 0.075 Uiso 1 1 calc R
C4 C 1.2343(4) 0.0613(5) 0.4667(2) 0.0497(9) Uani 1 1 d .
H4 H 1.3092 -0.0215 0.4404 0.060 Uiso 1 1 calc R
C3 C 1.2868(4) 0.1068(5) 0.5316(3) 0.0584(10) Uani 1 1 d .
H3 H 1.3970 0.0550 0.5496 0.070 Uiso 1 1 calc R
N3 N 0.2513(5) 0.0737(5) 0.0947(3) 0.0822(12) Uani 1 1 d .
C24 C 0.2948(6) 0.4581(4) 0.9164(3) 0.0598(10) Uani 1 1 d .
C23 C 0.4638(6) 0.3718(6) 0.9114(3) 0.0769(14) Uani 1 1 d .
H23 H 0.5310 0.3381 0.9589 0.092 Uiso 1 1 calc R
C22 C 0.1999(5) 0.5092(4) 0.8449(3) 0.0573(10) Uani 1 1 d .
H22 H 0.0868 0.5704 0.8464 0.069 Uiso 1 1 calc R
C13 C 0.8192(5) 0.1061(5) 0.0897(2) 0.0570(9) Uani 1 1 d .
H13A H 0.7460 0.2036 0.1100 0.086 Uiso 1 1 calc R
H13B H 0.7734 0.1003 0.0392 0.086 Uiso 1 1 calc R
H13C H 0.9236 0.1063 0.0808 0.086 Uiso 1 1 calc R
C25 C 0.2183(8) 0.4938(7) 0.9981(3) 0.0919(17) Uani 1 1 d .
H25A H 0.1593 0.4314 1.0124 0.138 Uiso 1 1 calc R
H25B H 0.1438 0.6069 0.9941 0.138 Uiso 1 1 calc R
H25C H 0.3032 0.4658 1.0395 0.138 Uiso 1 1 calc R
O4 O 0.5643(4) 0.6463(4) 0.54909(18) 0.0702(8) Uani 1 1 d .
H4A H 0.5749 0.6489 0.4911 0.105 Uiso 1 1 d R
H4C H 0.4900 0.6020 0.5664 0.105 Uiso 1 1 d R

loop_
_atom_site_aniso_label
_atom_site_aniso_U_11
_atom_site_aniso_U_22
_atom_site_aniso_U_33
_atom_site_aniso_U_23
_atom_site_aniso_U_13
_atom_site_aniso_U_12
N2 0.0429(17) 0.076(2) 0.076(2) -0.0409(19) -0.0034(16) -0.0125(16)
Ag1 0.0567(2) 0.0617(3) 0.0683(3) -0.03535(18) 0.01280(16) -0.01750(17)
S1 0.0375(4) 0.0503(5) 0.0523(5) -0.0129(4) 0.0052(4) -0.0145(4)
O2 0.0386(14) 0.081(2) 0.0745(19) -0.0079(15) 0.0037(13) -0.0172(14)
C5 0.0293(14) 0.0406(16) 0.0415(17) -0.0118(13) 0.0005(12) -0.0122(13)
N1 0.0393(14) 0.0492(16) 0.0489(16) -0.0217(13) 0.0056(12) -0.0171(12)
C9 0.0362(16) 0.0469(18) 0.0431(18) -0.0214(14) 0.0017(13) -0.0142(14)
O3 0.091(2) 0.0706(19) 0.077(2) -0.0371(16) 0.0248(17) -0.0446(18)
C19 0.0412(17) 0.0320(15) 0.0479(19) -0.0089(13) 0.0017(14) -0.0136(13)
C16 0.0355(16) 0.0417(17) 0.0482(19) -0.0137(14) -0.0024(14) -0.0158(14)
C10 0.0341(16) 0.0449(18) 0.0438(18) -0.0168(14) -0.0010(13) -0.0087(14)
C14 0.0433(17) 0.0393(17) 0.0487(19) -0.0207(14) 0.0038(14) -0.0149(14)
C11 0.0375(16) 0.0372(16) 0.0456(17) -0.0177(13) 0.0029(13) -0.0146(13)
C15 0.0357(16) 0.0336(16) 0.0464(18) -0.0112(13) 0.0014(13) -0.0134(13)
O1 0.0526(16) 0.085(2) 0.0450(15) -0.0031(14) 0.0007(12) -0.0161(15)
C7 0.0332(16) 0.0427(17) 0.0472(18) -0.0197(14) -0.0022(13) -0.0082(14)
C21 0.0417(18) 0.0456(19) 0.052(2) -0.0061(15) 0.0009(15) -0.0175(15)
C8 0.0406(17) 0.0364(16) 0.0366(16) -0.0102(12) -0.0015(13) -0.0131(13)
C1 0.0335(15) 0.0463(18) 0.0448(18) -0.0178(14) -0.0032(13) -0.0109(14)
C17 0.0403(18) 0.0457(19) 0.063(2) -0.0214(17) -0.0026(16) -0.0135(15)
C6 0.0376(16) 0.0393(16) 0.0383(17) -0.0136(13) 0.0022(13) -0.0112(13)
C12 0.0465(19) 0.059(2) 0.061(2) -0.0343(18) 0.0076(17) -0.0168(17)
C2 0.0384(17) 0.064(2) 0.0460(19) -0.0224(16) 0.0043(14) -0.0263(16)
C18 0.0337(16) 0.051(2) 0.050(2) -0.0193(16) -0.0012(14) -0.0130(15)
C20 0.044(2) 0.065(2) 0.060(2) -0.0135(19) -0.0087(17) -0.0056(18)
C4 0.0311(16) 0.062(2) 0.053(2) -0.0264(17) 0.0054(14) -0.0128(15)
C3 0.0295(16) 0.083(3) 0.064(2) -0.032(2) 0.0001(15) -0.0199(18)
N3 0.068(2) 0.081(3) 0.102(3) -0.037(2) -0.023(2) -0.030(2)
C24 0.082(3) 0.0396(19) 0.059(2) -0.0143(17) 0.016(2) -0.027(2)
C23 0.087(3) 0.071(3) 0.053(2) -0.014(2) -0.018(2) -0.015(2)
C22 0.051(2) 0.0430(19) 0.073(3) -0.0186(18) 0.0167(19) -0.0151(17)
C13 0.064(2) 0.060(2) 0.048(2) -0.0079(17) 0.0000(18) -0.029(2)
C25 0.133(5) 0.078(3) 0.066(3) -0.027(3) 0.035(3) -0.046(3)
O4 0.075(2) 0.0645(18) 0.0617(18) -0.0084(14) -0.0026(15) -0.0235(15)

loop_
_atom_type_symbol
_atom_type_description
_atom_type_scat_dispersion_real
_atom_type_scat_dispersion_imag
_atom_type_scat_source
C C 0.0033 0.0016 'International Tables Vol C Tables 4.2.6.8 and 6.1.1.4'
N N 0.0061 0.0033 'International Tables Vol C Tables 4.2.6.8 and 6.1.1.4'
O O 0.0106 0.0060 'International Tables Vol C Tables 4.2.6.8 and 6.1.1.4'
Ag Ag -0.8971 1.1015 'International Tables Vol C Tables 4.2.6.8 and 6.1.1.4'
S S 0.1246 0.1234 'International Tables Vol C Tables 4.2.6.8 and 6.1.1.4'
H H 0.0000 0.0000 'International Tables Vol C Tables 4.2.6.8 and 6.1.1.4'

loop_
_geom_angle_atom_site_label_1
_geom_angle_atom_site_label_2
_geom_angle_atom_site_label_3
_geom_angle
_geom_angle_site_symmetry_1
_geom_angle_site_symmetry_3
C18 N2 Ag1 153.5(3) . 2_666
N1 Ag1 N2 147.64(12) . 2_666
N1 Ag1 O4 114.04(11) . .
N2 Ag1 O4 95.33(12) 2_666 .
N1 Ag1 O2 99.37(11) . .
N2 Ag1 O2 97.89(14) 2_666 .
O4 Ag1 O2 81.92(11) . .
O3 S1 O2 113.1(2) . .
O3 S1 O1 112.1(2) . .
O2 S1 O1 112.55(18) . .
O3 S1 C19 105.61(17) . .
O2 S1 C19 106.85(18) . .
O1 S1 C19 106.03(16) . .
S1 O2 Ag1 136.53(18) . .
C1 C5 C4 116.5(3) . .
C1 C5 C6 123.5(3) . .
C4 C5 C6 119.9(3) . .
C2 N1 C1 117.3(3) . .
C2 N1 Ag1 121.1(2) . .
C1 N1 Ag1 121.1(2) . .
C8 C9 C15 123.5(3) . .
C8 C9 H9 118.3 . .
C15 C9 H9 118.3 . .
C20 C19 C21 118.8(3) . .
C20 C19 S1 120.4(3) . .
C21 C19 S1 120.7(3) . .
C15 C16 C17 123.8(3) . .
C15 C16 C18 120.3(3) . .
C17 C16 C18 115.8(3) . .
C8 C10 C11 113.9(3) . .
C8 C10 H10A 108.8 . .
C11 C10 H10A 108.8 . .
C8 C10 H10B 108.8 . .
C11 C10 H10B 108.8 . .
H10A C10 H10B 107.7 . .
C15 C14 C11 112.5(3) . .
C15 C14 H14A 109.1 . .
C11 C14 H14A 109.1 . .
C15 C14 H14B 109.1 . .
C11 C14 H14B 109.1 . .
H14A C14 H14B 107.8 . .
C12 C11 C10 109.7(3) . .
C12 C11 C13 108.5(3) . .
C10 C11 C13 110.1(3) . .
C12 C11 C14 109.2(3) . .
C10 C11 C14 109.1(3) . .
C13 C11 C14 110.2(3) . .
C16 C15 C9 121.2(3) . .
C16 C15 C14 121.2(3) . .
C9 C15 C14 117.5(3) . .
C6 C7 C8 126.4(3) . .
C6 C7 H7 116.8 . .
C8 C7 H7 116.8 . .
C22 C21 C19 119.9(3) . .
C22 C21 H21 120.1 . .
C19 C21 H21 120.1 . .
C9 C8 C7 118.8(3) . .
C9 C8 C10 120.9(3) . .
C7 C8 C10 120.3(3) . .
N1 C1 C5 124.3(3) . .
N1 C1 H1 117.8 . .
C5 C1 H1 117.8 . .
N3 C17 C16 178.2(4) . .
C7 C6 C5 125.5(3) . .
C7 C6 H6 117.2 . .
C5 C6 H6 117.2 . .
C11 C12 H12A 109.5 . .
C11 C12 H12B 109.5 . .
H12A C12 H12B 109.5 . .
C11 C12 H12C 109.5 . .
H12A C12 H12C 109.5 . .
H12B C12 H12C 109.5 . .
N1 C2 C3 122.5(3) . .
N1 C2 H2 118.7 . .
C3 C2 H2 118.7 . .
N2 C18 C16 177.4(4) . .
C23 C20 C19 120.2(4) . .
C23 C20 H20 119.9 . .
C19 C20 H20 119.9 . .
C3 C4 C5 119.9(3) . .
C3 C4 H4 120.0 . .
C5 C4 H4 120.0 . .
C2 C3 C4 119.4(3) . .
C2 C3 H3 120.3 . .
C4 C3 H3 120.3 . .
C22 C24 C23 117.4(4) . .
C22 C24 C25 121.4(4) . .
C23 C24 C25 121.2(4) . .
C20 C23 C24 121.9(4) . .
C20 C23 H23 119.0 . .
C24 C23 H23 119.0 . .
C24 C22 C21 121.7(4) . .
C24 C22 H22 119.1 . .
C21 C22 H22 119.1 . .
C11 C13 H13A 109.5 . .
C11 C13 H13B 109.5 . .
H13A C13 H13B 109.5 . .
C11 C13 H13C 109.5 . .
H13A C13 H13C 109.5 . .
H13B C13 H13C 109.5 . .
C24 C25 H25A 109.5 . .
C24 C25 H25B 109.5 . .
H25A C25 H25B 109.5 . .
C24 C25 H25C 109.5 . .
H25A C25 H25C 109.5 . .
H25B C25 H25C 109.5 . .
Ag1 O4 H4A 109.5 . .
Ag1 O4 H4C 109.5 . .
H4A O4 H4C 109.5 . .

loop_
_geom_bond_atom_site_label_1
_geom_bond_atom_site_label_2
_geom_bond_distance
_geom_bond_site_symmetry_2
N2 C18 1.140(5) .
N2 Ag1 2.193(3) 2_666
Ag1 N1 2.190(3) .
Ag1 N2 2.193(3) 2_666
Ag1 O4 2.465(3) .
Ag1 O2 2.555(3) .
S1 O3 1.451(3) .
S1 O2 1.455(3) .
S1 O1 1.462(3) .
S1 C19 1.766(3) .
C5 C1 1.384(5) .
C5 C4 1.397(5) .
C5 C6 1.458(4) .
N1 C2 1.344(4) .
N1 C1 1.347(4) .
C9 C8 1.342(5) .
C9 C15 1.430(4) .
C9 H9 0.9300 .
C19 C20 1.384(5) .
C19 C21 1.389(5) .
C16 C15 1.370(5) .
C16 C17 1.429(5) .
C16 C18 1.432(5) .
C10 C8 1.514(4) .
C10 C11 1.528(5) .
C10 H10A 0.9700 .
C10 H10B 0.9700 .
C14 C15 1.503(4) .
C14 C11 1.539(5) .
C14 H14A 0.9700 .
C14 H14B 0.9700 .
C11 C12 1.522(4) .
C11 C13 1.532(5) .
C7 C6 1.339(5) .
C7 C8 1.445(4) .
C7 H7 0.9300 .
C21 C22 1.381(6) .
C21 H21 0.9300 .
C1 H1 0.9300 .
C17 N3 1.145(5) .
C6 H6 0.9300 .
C12 H12A 0.9600 .
C12 H12B 0.9600 .
C12 H12C 0.9600 .
C2 C3 1.372(5) .
C2 H2 0.9300 .
C20 C23 1.363(6) .
C20 H20 0.9300 .
C4 C3 1.375(5) .
C4 H4 0.9300 .
C3 H3 0.9300 .
C24 C22 1.372(6) .
C24 C23 1.389(7) .
C24 C25 1.520(6) .
C23 H23 0.9300 .
C22 H22 0.9300 .
C13 H13A 0.9600 .
C13 H13B 0.9600 .
C13 H13C 0.9600 .
C25 H25A 0.9600 .
C25 H25B 0.9600 .
C25 H25C 0.9600 .
O4 H4A 0.9600 .
O4 H4C 0.9600 .

loop_
_geom_torsion_atom_site_label_1
_geom_torsion_atom_site_label_2
_geom_torsion_atom_site_label_3
_geom_torsion_atom_site_label_4
_geom_torsion
_geom_torsion_site_symmetry_1
O3 S1 O2 Ag1 142.0(3) .
O1 S1 O2 Ag1 13.7(3) .
C19 S1 O2 Ag1 -102.3(3) .
N1 Ag1 O2 S1 -118.1(3) .
N2 Ag1 O2 S1 89.4(3) 2_666
O4 Ag1 O2 S1 -4.9(3) .
N2 Ag1 N1 C2 12.7(4) 2_666
O4 Ag1 N1 C2 166.1(3) .
O2 Ag1 N1 C2 -108.7(3) .
N2 Ag1 N1 C1 -175.6(3) 2_666
O4 Ag1 N1 C1 -22.2(3) .
O2 Ag1 N1 C1 63.1(3) .
O3 S1 C19 C20 89.1(4) .
O2 S1 C19 C20 -31.6(4) .
O1 S1 C19 C20 -151.8(3) .
O3 S1 C19 C21 -86.9(3) .
O2 S1 C19 C21 152.5(3) .
O1 S1 C19 C21 32.2(3) .
C8 C10 C11 C12 -166.1(3) .
C8 C10 C11 C13 74.5(4) .
C8 C10 C11 C14 -46.5(4) .
C15 C14 C11 C12 173.5(3) .
C15 C14 C11 C10 53.6(4) .
C15 C14 C11 C13 -67.4(4) .
C17 C16 C15 C9 -179.2(4) .
C18 C16 C15 C9 -2.1(5) .
C17 C16 C15 C14 -3.0(6) .
C18 C16 C15 C14 174.1(3) .
C8 C9 C15 C16 -179.2(3) .
C8 C9 C15 C14 4.5(5) .
C11 C14 C15 C16 149.9(3) .
C11 C14 C15 C9 -33.8(4) .
C20 C19 C21 C22 -0.4(5) .
S1 C19 C21 C22 175.7(3) .
C15 C9 C8 C7 -175.1(3) .
C15 C9 C8 C10 3.1(5) .
C6 C7 C8 C9 174.0(4) .
C6 C7 C8 C10 -4.2(6) .
C11 C10 C8 C9 19.5(5) .
C11 C10 C8 C7 -162.3(3) .
C2 N1 C1 C5 -0.7(6) .
Ag1 N1 C1 C5 -172.8(3) .
C4 C5 C1 N1 1.7(6) .
C6 C5 C1 N1 178.8(3) .
C15 C16 C17 N3 -118(14) .
C18 C16 C17 N3 64(15) .
C8 C7 C6 C5 -177.2(3) .
C1 C5 C6 C7 -2.7(6) .
C4 C5 C6 C7 174.3(4) .
C1 N1 C2 C3 -0.8(6) .
Ag1 N1 C2 C3 171.2(3) .
Ag1 N2 C18 C16 -38(10) 2_666
C15 C16 C18 N2 28(10) .
C17 C16 C18 N2 -155(9) .
C21 C19 C20 C23 1.0(6) .
S1 C19 C20 C23 -175.0(4) .
C1 C5 C4 C3 -1.2(6) .
C6 C5 C4 C3 -178.4(4) .
N1 C2 C3 C4 1.3(7) .
C5 C4 C3 C2 -0.2(6) .
C19 C20 C23 C24 -0.1(8) .
C22 C24 C23 C20 -1.5(7) .
C25 C24 C23 C20 178.2(5) .
C23 C24 C22 C21 2.2(6) .
C25 C24 C22 C21 -177.5(4) .
C19 C21 C22 C24 -1.3(6) .
